data_7103829
loop_
_publ_author_name
'Amoroso, Angelo J.'
'Chung, Simon S. M.'
'Spencer, Douglas J. E.'
'Danks, Jonathan P.'
'Glenny, Mark W.'
'Blake, Alexander J.'
'Cooke, Paul A.'
'Wilson, Claire'
'Schr\"oder, Martin'

_publ_section_title
;
 Pinwheel motifs: formation of unusual homo- and hetero-nuclear
 aggregates via bridging thiolates
;
_journal_coden_ASTM CHCOFS
_journal_issue 16
_journal_name_full
;
 Chemical Communications (Cambridge, United Kingdom)
;
_journal_page_first 2020
_journal_page_last 2021
_journal_paper_doi 10.1039/b303851c
_journal_year 2003
_chemical_formula_sum 'C44 H92 B4 F16 N12 Pd6 S8'
_chemical_formula_weight 2031.42
_space_group_IT_number 2
_symmetry_cell_setting triclinic
_symmetry_space_group_name_Hall '-P 1'
_symmetry_space_group_name_H-M 'P -1'
_atom_sites_solution_hydrogens 'geometrically placed, MeCN from delta-F'
_atom_sites_solution_primary direct
_atom_sites_solution_secondary difmap
_audit_creation_method SHELXL-97
_cell_angle_alpha 77.182(7)
_cell_angle_beta 89.969(8)
_cell_angle_gamma 76.473(7)
_cell_formula_units_Z 2
_cell_length_a 11.594(5)
_cell_length_b 13.393(6)
_cell_length_c 25.598(11)
_cell_measurement_reflns_used 2726
_cell_measurement_temperature 150(2)
_cell_measurement_theta_max 22.5
_cell_measurement_theta_min 2
_cell_volume 3763(3)
_computing_cell_refinement 'Bruker SAINT'
_computing_data_collection 'Bruker SMART'
_computing_data_reduction 'Bruker SHELXTL'
_computing_molecular_graphics 'Bruker SHELXTL'
_computing_publication_material 'Bruker SHELXTL'
_computing_structure_refinement 'SHELXL-97 (Sheldrick, 1997)'
_computing_structure_solution 'SHELXS-97 (Sheldrick, 1990)'
_diffrn_ambient_temperature 150(2)
_diffrn_measured_fraction_theta_full 0.983
_diffrn_measured_fraction_theta_max 0.983
_diffrn_measurement_device_type 'Bruker SMART CCD area detector'
_diffrn_measurement_method omega
_diffrn_radiation_monochromator graphite
_diffrn_radiation_source 'sealed tube'
_diffrn_radiation_type MoK\a
_diffrn_radiation_wavelength 0.71073
_diffrn_reflns_av_R_equivalents 0.091
_diffrn_reflns_av_sigmaI/netI 0.190
_diffrn_reflns_limit_h_max 15
_diffrn_reflns_limit_h_min -14
_diffrn_reflns_limit_k_max 16
_diffrn_reflns_limit_k_min -18
_diffrn_reflns_limit_l_max 24
_diffrn_reflns_limit_l_min -34
_diffrn_reflns_number 24288
_diffrn_reflns_theta_full 25.00
_diffrn_reflns_theta_max 25.00
_diffrn_reflns_theta_min 1.61
_exptl_absorpt_coefficient_mu 1.704
_exptl_absorpt_correction_T_max 0.881
_exptl_absorpt_correction_T_min 0.714
_exptl_absorpt_correction_type multi-scan
_exptl_absorpt_process_details '(SADABS; Bruker, 1999)'
_exptl_crystal_colour Yellow
_exptl_crystal_density_diffrn 1.793
_exptl_crystal_density_method 'not measured'
_exptl_crystal_description lath
_exptl_crystal_F_000 2016
_exptl_crystal_size_max 0.33
_exptl_crystal_size_mid 0.13
_exptl_crystal_size_min 0.08
_refine_diff_density_max 5.39
_refine_diff_density_min -1.46
_refine_diff_density_rms 0.27
_refine_ls_extinction_method none
_refine_ls_goodness_of_fit_ref 0.98
_refine_ls_hydrogen_treatment 'Riding model MeCN as rigid rotor'
_refine_ls_matrix_type full
_refine_ls_number_parameters 542
_refine_ls_number_reflns 13033
_refine_ls_number_restraints 453
_refine_ls_restrained_S_all 0.97
_refine_ls_R_factor_all 0.179
_refine_ls_R_factor_gt 0.095
_refine_ls_shift/su_max 0.001
_refine_ls_shift/su_mean 0.000
_refine_ls_structure_factor_coef Fsqd
_refine_ls_weighting_details 'calc w=1/[\s^2^(Fo^2^)+(0.155P)^2^P] where P=(Fo^2^+2Fc^2^)/3'
_refine_ls_weighting_scheme calc
_refine_ls_wR_factor_gt 0.245
_refine_ls_wR_factor_ref 0.288
_reflns_number_gt 6448
_reflns_number_total 16451
_reflns_threshold_expression >2sigma(I)
_cod_data_source_file b303851c.txt
_cod_data_source_block PDN2S2
_cod_depositor_comments
;
The following automatic conversions were performed:
'_symmetry_cell_setting' value 'Triclinic' changed to 'triclinic'
according to '/home/saulius/struct/CIF-dictionaries/cif_core.dic'
dictionary named 'cif_core.dic' version 2.4.1 from 2010-06-29.

Automatic conversion script
Id: cif_fix_enum 1527 2010-12-29 10:47:43Z saulius 
;
_cod_original_sg_symbol_H-M P-1
_cod_database_code 7103829

loop_
_symmetry_equiv_pos_as_xyz
'x, y, z'
'-x, -y, -z'

loop_
_atom_site_label
_atom_site_type_symbol
_atom_site_fract_x
_atom_site_fract_y
_atom_site_fract_z
_atom_site_U_iso_or_equiv
_atom_site_adp_type
_atom_site_occupancy
_atom_site_symmetry_multiplicity
_atom_site_calc_flag
_atom_site_refinement_flags
_atom_site_disorder_assembly
_atom_site_disorder_group
Pd1 Pd 0.04725(13) 0.18972(10) 0.38700(5) 0.0270(4) Uani 1 1 d . B .
S1 S -0.1297(4) 0.1535(3) 0.4136(2) 0.0337(12) Uani 1 1 d . . .
Pd2 Pd 0.11250(12) 0.01072(10) 0.52842(5) 0.0226(3) Uani 1 1 d . . .
C2 C -0.190(2) 0.1483(17) 0.3484(9) 0.053(6) Uiso 1 1 d D . .
H2A H -0.1600 0.0776 0.3409 0.063 Uiso 1 1 calc R . .
H2B H -0.2781 0.1641 0.3475 0.063 Uiso 1 1 calc R . .
Pd3 Pd 0.17486(12) -0.20363(10) 0.44619(6) 0.0254(4) Uani 1 1 d . . .
C3 C -0.148(4) 0.232(3) 0.3072(15) 0.161(17) Uiso 1 1 d D . .
H3A H -0.1783 0.2334 0.2709 0.194 Uiso 1 1 calc R . .
H3B H -0.1819 0.3025 0.3147 0.194 Uiso 1 1 calc R . .
N4 N -0.0178(16) 0.2142(13) 0.3077(6) 0.045(4) Uani 1 1 d D . .
C5 C 0.011(3) 0.1149(18) 0.2898(13) 0.107(11) Uiso 1 1 d D . .
H5A H -0.0066 0.1294 0.2511 0.160 Uiso 1 1 calc R . .
H5B H -0.0363 0.0677 0.3086 0.160 Uiso 1 1 calc R . .
H5C H 0.0958 0.0812 0.2979 0.160 Uiso 1 1 calc R . .
C6 C 0.016(2) 0.296(3) 0.2722(15) 0.124(13) Uiso 1 1 d D B .
H6A H -0.0231 0.3628 0.2825 0.149 Uiso 1 1 calc R . .
H6B H -0.0180 0.3003 0.2361 0.149 Uiso 1 1 calc R . .
C7 C 0.148(2) 0.2952(19) 0.2667(9) 0.069(7) Uiso 1 1 d D . .
H7A H 0.1932 0.2248 0.2629 0.083 Uiso 0.65 1 calc PR A 2
H7B H 0.1583 0.3480 0.2343 0.083 Uiso 0.65 1 calc PR A 2
H7C H 0.1712 0.2651 0.2351 0.083 Uiso 0.35 1 d PR A 1
H7D H 0.1575 0.3686 0.2576 0.083 Uiso 0.35 1 d PR A 1
C8 C 0.234(4) 0.220(4) 0.3112(7) 0.047(16) Uiso 0.35 1 d PD B 1
H8A H 0.2329 0.1466 0.3104 0.057 Uiso 0.35 1 calc PR B 1
H8B H 0.3153 0.2285 0.3040 0.057 Uiso 0.35 1 calc PR B 1
C8' C 0.196(4) 0.321(2) 0.3166(8) 0.071(11) Uiso 0.65 1 d PD B 2
H8'A H 0.2750 0.3353 0.3097 0.085 Uiso 0.65 1 calc PR B 2
H8'B H 0.1423 0.3858 0.3230 0.085 Uiso 0.65 1 calc PR B 2
N9 N 0.2060(14) 0.2362(11) 0.3652(6) 0.046(5) Uani 1 1 d D . .
C10 C 0.185(5) 0.3475(19) 0.368(3) 0.052(17) Uiso 0.35 1 d PD B 1
H10A H 0.2563 0.3729 0.3591 0.078 Uiso 0.35 1 calc PR B 1
H10B H 0.1641 0.3538 0.4047 0.078 Uiso 0.35 1 calc PR B 1
H10C H 0.1187 0.3898 0.3428 0.078 Uiso 0.35 1 calc PR B 1
C10' C 0.296(3) 0.145(2) 0.3563(16) 0.068(11) Uiso 0.65 1 d PD B 2
H10D H 0.3698 0.1655 0.3465 0.102 Uiso 0.65 1 calc PR B 2
H10E H 0.2667 0.1186 0.3271 0.102 Uiso 0.65 1 calc PR B 2
H10F H 0.3102 0.0886 0.3892 0.102 Uiso 0.65 1 calc PR B 2
C11 C 0.295(3) 0.169(3) 0.4071(7) 0.027(12) Uiso 0.35 1 d PD B 1
H11A H 0.3731 0.1857 0.3996 0.033 Uiso 0.35 1 calc PR B 1
H11B H 0.3023 0.0944 0.4070 0.033 Uiso 0.35 1 calc PR B 1
C11' C 0.252(3) 0.270(2) 0.4099(7) 0.056(9) Uiso 0.65 1 d PD B 2
H11C H 0.2002 0.3384 0.4134 0.067 Uiso 0.65 1 calc PR B 2
H11D H 0.3327 0.2815 0.4023 0.067 Uiso 0.65 1 calc PR B 2
C12 C 0.2584(17) 0.1886(15) 0.4623(7) 0.042(5) Uiso 1 1 d D . .
H12F H 0.2648 0.2599 0.4646 0.050 Uiso 0.35 1 calc PR B 1
H12G H 0.3129 0.1364 0.4906 0.050 Uiso 0.35 1 calc PR B 1
H12H H 0.2903 0.2117 0.4923 0.050 Uiso 0.65 1 d PR B 2
H12I H 0.3102 0.1200 0.4595 0.050 Uiso 0.65 1 d PR B 2
S13 S 0.1054(4) 0.1768(3) 0.47343(18) 0.0284(11) Uani 1 1 d . B .
S14 S 0.2363(4) -0.0679(3) 0.4690(2) 0.0298(11) Uani 1 1 d . . .
C15 C 0.3724(17) -0.1462(13) 0.5076(8) 0.040(5) Uiso 1 1 d D . .
H15A H 0.4282 -0.1013 0.5098 0.048 Uiso 1 1 calc R . .
H15B H 0.3542 -0.1779 0.5445 0.048 Uiso 1 1 calc R . .
C16 C 0.4270(16) -0.2326(14) 0.4782(9) 0.054(6) Uiso 1 1 d D . .
H16A H 0.4462 -0.2001 0.4416 0.065 Uiso 1 1 calc R . .
H16B H 0.5016 -0.2773 0.4977 0.065 Uiso 1 1 calc R . .
N17 N 0.3428(12) -0.2975(10) 0.4750(5) 0.031(4) Uani 1 1 d D . .
C18 C 0.335(2) -0.3611(17) 0.5292(7) 0.065(7) Uiso 1 1 d D . .
H18A H 0.4141 -0.4045 0.5428 0.098 Uiso 1 1 calc R . .
H18B H 0.2810 -0.4069 0.5277 0.098 Uiso 1 1 calc R . .
H18C H 0.3049 -0.3143 0.5531 0.098 Uiso 1 1 calc R . .
C19 C 0.3916(18) -0.3637(15) 0.4375(8) 0.058(6) Uiso 1 1 d D . .
H19A H 0.4727 -0.4039 0.4514 0.070 Uiso 1 1 calc R . .
H19B H 0.3995 -0.3161 0.4027 0.070 Uiso 1 1 calc R . .
C20 C 0.3228(16) -0.4427(13) 0.4262(9) 0.050(6) Uiso 1 1 d D . .
H20A H 0.3738 -0.4940 0.4084 0.060 Uiso 1 1 calc R . .
H20B H 0.2990 -0.4820 0.4603 0.060 Uiso 1 1 calc R . .
C21 C 0.2129(14) -0.3817(16) 0.3901(7) 0.058(6) Uiso 1 1 d D . .
H21A H 0.2372 -0.3327 0.3595 0.070 Uiso 1 1 calc R . .
H21B H 0.1799 -0.4322 0.3753 0.070 Uiso 1 1 calc R . .
N22 N 0.1186(12) -0.3207(9) 0.4170(5) 0.033(4) Uani 1 1 d D . .
C23 C 0.0664(19) -0.3889(16) 0.4585(8) 0.059(6) Uiso 1 1 d D . .
H23A H 0.0414 -0.4418 0.4431 0.089 Uiso 1 1 calc R . .
H23B H -0.0027 -0.3461 0.4719 0.089 Uiso 1 1 calc R . .
H23C H 0.1256 -0.4245 0.4881 0.089 Uiso 1 1 calc R . .
C24 C 0.0267(15) -0.2680(15) 0.3739(7) 0.055(6) Uiso 1 1 d D . .
H24A H -0.0098 -0.3211 0.3635 0.066 Uiso 1 1 calc R . .
H24B H 0.0635 -0.2339 0.3421 0.066 Uiso 1 1 calc R . .
C25 C -0.0695(15) -0.1852(13) 0.3917(8) 0.038(5) Uiso 1 1 d D . .
H25A H -0.1087 -0.2187 0.4228 0.045 Uiso 1 1 calc R . .
H25B H -0.1304 -0.1500 0.3621 0.045 Uiso 1 1 calc R . .
S26 S 0.0019(4) -0.0899(3) 0.40982(18) 0.0295(11) Uani 1 1 d . . .
Pd1A Pd 0.53238(15) 0.17642(12) 0.07820(6) 0.0412(4) Uani 1 1 d . . .
S1A S 0.3588(5) 0.1406(4) 0.0559(2) 0.0461(14) Uani 1 1 d . . .
Pd2A Pd 0.61159(13) 0.01950(10) -0.03008(6) 0.0297(4) Uani 1 1 d . . .
C2A C 0.296(3) 0.111(2) 0.1243(11) 0.084(9) Uiso 1 1 d D . .
H2AA H 0.2083 0.1239 0.1220 0.101 Uiso 1 1 calc R . .
H2AB H 0.3311 0.0381 0.1447 0.101 Uiso 1 1 calc R . .
Pd3A Pd 0.31682(15) 0.20477(11) -0.09914(6) 0.0396(4) Uani 1 1 d . . .
C3A C 0.338(3) 0.192(2) 0.1474(13) 0.106(11) Uiso 1 1 d D . .
H3AA H 0.3039 0.2625 0.1235 0.127 Uiso 1 1 calc R . .
H3AB H 0.3020 0.1930 0.1825 0.127 Uiso 1 1 calc R . .
N4A N 0.4620(15) 0.1826(14) 0.1553(7) 0.051(5) Uani 1 1 d D . .
C5A C 0.502(4) 0.082(2) 0.1947(15) 0.19(2) Uiso 1 1 d D . .
H5AA H 0.4679 0.0878 0.2292 0.292 Uiso 1 1 calc R . .
H5AB H 0.5891 0.0635 0.1993 0.292 Uiso 1 1 calc R . .
H5AC H 0.4763 0.0261 0.1820 0.292 Uiso 1 1 calc R . .
C6A C 0.490(2) 0.267(3) 0.1744(17) 0.142(15) Uiso 1 1 d D . .
H6AA H 0.4561 0.2667 0.2100 0.171 Uiso 1 1 calc R . .
H6AB H 0.4480 0.3343 0.1498 0.171 Uiso 1 1 calc R . .
C7A C 0.622(2) 0.268(2) 0.1798(10) 0.090(9) Uiso 1 1 d D . .
H7AA H 0.6311 0.3173 0.2025 0.108 Uiso 1 1 calc R . .
H7AB H 0.6688 0.1969 0.1975 0.108 Uiso 1 1 calc R . .
C8A C 0.670(3) 0.3034(19) 0.1246(10) 0.112(11) Uiso 1 1 d D . .
H8AA H 0.6147 0.3684 0.1042 0.135 Uiso 1 1 calc R . .
H8AB H 0.7479 0.3196 0.1293 0.135 Uiso 1 1 calc R . .
N9A N 0.6836(15) 0.2207(12) 0.0942(7) 0.049(5) Uani 1 1 d D . .
C10A C 0.786(2) 0.133(2) 0.1166(14) 0.116(12) Uiso 1 1 d D . .
H10G H 0.8540 0.1615 0.1229 0.175 Uiso 1 1 calc R . .
H10H H 0.8062 0.0874 0.0913 0.175 Uiso 1 1 calc R . .
H10I H 0.7656 0.0923 0.1506 0.175 Uiso 1 1 calc R . .
C11A C 0.738(3) 0.261(3) 0.0447(12) 0.129(13) Uiso 1 1 d D . .
H11E H 0.8215 0.2605 0.0538 0.155 Uiso 1 1 calc R . .
H11F H 0.6957 0.3353 0.0299 0.155 Uiso 1 1 calc R . .
C12A C 0.738(2) 0.1992(17) 0.0016(9) 0.055(6) Uiso 1 1 d D . .
H12B H 0.7951 0.1295 0.0124 0.066 Uiso 1 1 calc R . .
H12C H 0.7625 0.2379 -0.0326 0.066 Uiso 1 1 calc R . .
S13A S 0.5895(6) 0.1818(4) -0.0074(2) 0.0498(15) Uani 1 1 d . . .
S14A S 0.4981(5) 0.1027(4) -0.1092(2) 0.0473(14) Uani 1 1 d . . .
C15A C 0.567(2) 0.2055(16) -0.1452(9) 0.061(7) Uiso 1 1 d D . .
H15C H 0.5946 0.2433 -0.1204 0.074 Uiso 1 1 calc R . .
H15D H 0.6349 0.1758 -0.1651 0.074 Uiso 1 1 calc R . .
C16A C 0.4653(18) 0.278(2) -0.1836(9) 0.091(9) Uiso 1 1 d D . .
H16C H 0.4957 0.3330 -0.2082 0.109 Uiso 1 1 calc R . .
H16D H 0.4350 0.2364 -0.2055 0.109 Uiso 1 1 calc R . .
N17A N 0.3672(15) 0.3288(11) -0.1546(6) 0.047(5) Uani 1 1 d D . .
C18A C 0.392(3) 0.4066(19) -0.1265(11) 0.093(9) Uiso 1 1 d D . .
H18D H 0.4143 0.4638 -0.1524 0.139 Uiso 1 1 calc R . .
H18E H 0.4571 0.3724 -0.0994 0.139 Uiso 1 1 calc R . .
H18F H 0.3206 0.4355 -0.1090 0.139 Uiso 1 1 calc R . .
C19A C 0.2703(17) 0.386(2) -0.1948(9) 0.082(8) Uiso 1 1 d D . .
H19C H 0.2508 0.3359 -0.2147 0.098 Uiso 1 1 calc R . .
H19D H 0.2986 0.4404 -0.2209 0.098 Uiso 1 1 calc R . .
C20A C 0.1572(19) 0.4393(17) -0.1715(10) 0.073(8) Uiso 1 1 d D . .
H20C H 0.1779 0.4754 -0.1444 0.088 Uiso 1 1 calc R . .
H20D H 0.1058 0.4927 -0.2004 0.088 Uiso 1 1 calc R . .
C21A C 0.091(2) 0.3564(19) -0.1457(8) 0.090(9) Uiso 1 1 d D . .
H21C H 0.0084 0.3929 -0.1409 0.108 Uiso 1 1 calc R . .
H21D H 0.0876 0.3105 -0.1708 0.108 Uiso 1 1 calc R . .
N22A N 0.1428(14) 0.2894(10) -0.0937(6) 0.041(4) Uani 1 1 d D . .
C23A C 0.134(3) 0.355(2) -0.0540(10) 0.101(10) Uiso 1 1 d D . .
H23D H 0.0507 0.3927 -0.0531 0.151 Uiso 1 1 calc R . .
H23E H 0.1829 0.4057 -0.0640 0.151 Uiso 1 1 calc R . .
H23F H 0.1613 0.3096 -0.0185 0.151 Uiso 1 1 calc R . .
C24A C 0.0672(18) 0.2163(16) -0.0745(8) 0.070(7) Uiso 1 1 d D . .
H24C H 0.0525 0.1818 -0.1035 0.084 Uiso 1 1 calc R . .
H24D H -0.0104 0.2563 -0.0654 0.084 Uiso 1 1 calc R . .
C25A C 0.1253(18) 0.1319(15) -0.0251(8) 0.049(6) Uiso 1 1 d D . .
H25C H 0.0738 0.0828 -0.0127 0.059 Uiso 1 1 calc R . .
H25D H 0.1393 0.1649 0.0046 0.059 Uiso 1 1 calc R . .
S26A S 0.2665(5) 0.0617(4) -0.0462(2) 0.0458(14) Uani 1 1 d . . .
B1 B 0.3212(16) -0.1255(14) 0.2957(7) 0.083(10) Uiso 1 1 d D . .
F1 F 0.388(2) -0.1919(19) 0.2686(10) 0.224(13) Uiso 1 1 d D . .
F2 F 0.3112(18) -0.0257(14) 0.2685(8) 0.153(8) Uiso 1 1 d D . .
F3 F 0.3765(18) -0.1427(16) 0.3449(8) 0.160(9) Uiso 1 1 d D . .
F4 F 0.2136(15) -0.1493(13) 0.3005(7) 0.117(6) Uiso 1 1 d D . .
B2 B 0.8174(14) -0.1278(12) 0.2397(6) 0.092(11) Uiso 1 1 d D . .
F5 F 0.9243(19) -0.2028(18) 0.2525(11) 0.087(9) Uiso 0.50 1 d PD C 1
F6 F 0.726(2) -0.167(2) 0.2631(12) 0.118(13) Uiso 0.50 1 d PD C 1
F7 F 0.799(3) -0.0973(19) 0.1850(7) 0.081(9) Uiso 0.50 1 d PD C 1
F5A F 0.847(3) -0.2235(15) 0.2769(10) 0.093(10) Uiso 0.50 1 d PD C 2
F6A F 0.6992(19) -0.116(2) 0.2214(13) 0.121(13) Uiso 0.50 1 d PD C 2
F7A F 0.884(3) -0.142(2) 0.1953(10) 0.105(11) Uiso 0.50 1 d PD C 2
F8 F 0.8264(12) -0.0418(10) 0.2596(5) 0.081(4) Uiso 1 1 d D C .
B3 B 0.5222(16) 0.3914(12) 0.3115(8) 0.081(10) Uiso 1 1 d D . .
F9 F 0.582(3) 0.436(2) 0.2667(13) 0.120(13) Uiso 0.50 1 d PD D 1
F10 F 0.409(2) 0.4594(19) 0.3099(13) 0.085(9) Uiso 0.50 1 d PD D 1
F11 F 0.587(3) 0.384(3) 0.3586(14) 0.18(2) Uiso 0.50 1 d PD D 1
F12 F 0.515(2) 0.2911(18) 0.3052(12) 0.074(9) Uiso 0.50 1 d PD D 1
F9' F 0.470(4) 0.420(3) 0.2609(14) 0.18(2) Uiso 0.50 1 d PD D 2
F10' F 0.450(3) 0.448(3) 0.3435(16) 0.137(15) Uiso 0.50 1 d PD D 2
F11' F 0.633(3) 0.412(3) 0.3130(18) 0.134(14) Uiso 0.50 1 d PD D 2
F12' F 0.534(4) 0.285(3) 0.3338(18) 0.24(3) Uiso 0.50 1 d PD D 2
B4 B -0.0077(13) 0.6694(11) -0.1074(6) 0.061(8) Uiso 1 1 d D . .
F13 F -0.048(2) 0.701(2) -0.0615(9) 0.115(13) Uiso 0.50 1 d PD E 1
F14 F -0.006(2) 0.7579(16) -0.1480(8) 0.065(7) Uiso 0.50 1 d PD E 1
F15 F 0.1050(15) 0.6048(16) -0.0987(10) 0.063(7) Uiso 0.50 1 d PD E 1
F13A F -0.060(2) 0.758(2) -0.0876(13) 0.123(14) Uiso 0.50 1 d PD E 2
F14A F 0.063(2) 0.698(2) -0.1496(9) 0.088(9) Uiso 0.50 1 d PD E 2
F15A F 0.066(2) 0.5988(17) -0.0650(9) 0.081(9) Uiso 0.50 1 d PD E 2
F16 F -0.0883(13) 0.6208(12) -0.1247(6) 0.104(5) Uiso 1 1 d D E .
N1S N 0.261(2) 0.3678(18) 0.5596(9) 0.085(7) Uiso 1 1 d D . .
C2S C 0.293(3) 0.362(2) 0.6030(10) 0.083(9) Uiso 1 1 d D . .
C3S C 0.327(3) 0.368(2) 0.6567(11) 0.108(11) Uiso 1 1 d D . .
H3S1 H 0.3422 0.4372 0.6556 0.163 Uiso 1 1 calc R . .
H3S2 H 0.3990 0.3128 0.6702 0.163 Uiso 1 1 calc R . .
H3S3 H 0.2625 0.3575 0.6806 0.163 Uiso 1 1 calc R . .
N4S N 0.583(2) -0.040(2) 0.4302(10) 0.105(8) Uiso 1 1 d D . .
C5S C 0.592(2) -0.031(2) 0.3852(10) 0.075(8) Uiso 1 1 d D . .
C6S C 0.587(3) -0.006(3) 0.3269(10) 0.116(12) Uiso 1 1 d D . .
H6S1 H 0.5423 -0.0505 0.3139 0.174 Uiso 1 1 calc R . .
H6S2 H 0.6680 -0.0205 0.3144 0.174 Uiso 1 1 calc R . .
H6S3 H 0.5478 0.0681 0.3132 0.174 Uiso 1 1 calc R . .
N7S N 0.121(2) -0.0617(19) 0.0883(9) 0.095(8) Uiso 1 1 d D . .
C8S C 0.103(2) -0.0505(17) 0.1299(9) 0.052(6) Uiso 1 1 d D . .
C9S C 0.081(2) -0.022(2) 0.1808(9) 0.084(9) Uiso 1 1 d D . .
H9S1 H 0.0789 0.0530 0.1766 0.126 Uiso 1 1 calc R . .
H9S2 H 0.1454 -0.0642 0.2072 0.126 Uiso 1 1 calc R . .
H9S3 H 0.0053 -0.0354 0.1932 0.126 Uiso 1 1 calc R . .
N10S N 0.040(3) 0.569(2) 0.2746(12) 0.055(8) Uiso 0.60 1 d PD F 1
C11S C 0.114(3) 0.604(3) 0.2537(17) 0.070(12) Uiso 0.60 1 d PD F 1
C12S C 0.214(3) 0.642(3) 0.2307(14) 0.048(9) Uiso 0.60 1 d PD F 1
H12A H 0.1905 0.7188 0.2181 0.073 Uiso 0.60 1 calc PR F 1
H12D H 0.2399 0.6100 0.2004 0.073 Uiso 0.60 1 calc PR F 1
H12E H 0.2797 0.6227 0.2579 0.073 Uiso 0.60 1 calc PR F 1
N13S N 0.246(3) 0.482(3) 0.0361(14) 0.031(9) Uiso 0.40 1 d PD G 2
C14S C 0.272(5) 0.523(4) 0.0676(19) 0.051(14) Uiso 0.40 1 d PD G 2
C15S C 0.271(6) 0.580(5) 0.110(2) 0.08(2) Uiso 0.40 1 d PD G 2
H15E H 0.2083 0.6455 0.1009 0.118 Uiso 0.40 1 calc PR G 2
H15F H 0.3484 0.5979 0.1123 0.118 Uiso 0.40 1 calc PR G 2
H15G H 0.2570 0.5366 0.1439 0.118 Uiso 0.40 1 calc PR G 2

loop_
_atom_site_aniso_label
_atom_site_aniso_U_11
_atom_site_aniso_U_22
_atom_site_aniso_U_33
_atom_site_aniso_U_23
_atom_site_aniso_U_13
_atom_site_aniso_U_12
Pd1 0.0337(9) 0.0230(7) 0.0219(8) -0.0028(6) 0.0022(6) -0.0044(6)
S1 0.028(3) 0.025(2) 0.043(3) -0.001(2) -0.007(2) -0.002(2)
Pd2 0.0222(8) 0.0202(7) 0.0240(8) -0.0046(6) -0.0026(6) -0.0028(6)
Pd3 0.0280(8) 0.0187(7) 0.0278(8) -0.0063(6) 0.0015(6) -0.0009(6)
N4 0.057(12) 0.055(11) 0.016(9) 0.007(8) -0.003(8) -0.014(9)
N9 0.049(11) 0.027(9) 0.052(11) 0.005(8) 0.020(9) -0.004(8)
S13 0.038(3) 0.026(2) 0.023(2) -0.006(2) -0.002(2) -0.010(2)
S14 0.027(3) 0.023(2) 0.042(3) -0.013(2) 0.008(2) -0.006(2)
N17 0.025(9) 0.025(8) 0.040(10) -0.005(7) -0.001(7) 0.000(7)
N22 0.053(11) 0.008(7) 0.035(9) -0.003(7) 0.004(8) -0.005(7)
S26 0.034(3) 0.028(2) 0.021(2) -0.002(2) 0.000(2) -0.002(2)
Pd1A 0.0476(11) 0.0408(9) 0.0380(10) -0.0161(8) -0.0011(8) -0.0097(8)
S1A 0.042(3) 0.044(3) 0.050(3) -0.012(3) -0.002(3) -0.005(3)
Pd2A 0.0338(9) 0.0263(7) 0.0265(8) -0.0030(6) 0.0016(7) -0.0052(6)
Pd3A 0.0485(11) 0.0295(8) 0.0345(9) -0.0018(7) -0.0041(8) -0.0025(7)
N4A 0.037(11) 0.061(12) 0.060(13) -0.038(10) -0.007(9) 0.000(9)
N9A 0.050(12) 0.036(9) 0.064(13) -0.016(9) -0.005(10) -0.015(9)
S13A 0.070(4) 0.034(3) 0.042(3) -0.006(3) 0.004(3) -0.009(3)
S14A 0.058(4) 0.044(3) 0.028(3) -0.002(2) 0.002(3) 0.006(3)
N17A 0.080(14) 0.022(8) 0.038(10) -0.007(8) -0.009(10) -0.006(9)
N22A 0.050(11) 0.024(8) 0.045(11) -0.012(8) -0.019(9) 0.004(8)
S26A 0.053(4) 0.040(3) 0.045(3) -0.006(3) -0.008(3) -0.016(3)

loop_
_atom_type_symbol
_atom_type_description
_atom_type_scat_dispersion_real
_atom_type_scat_dispersion_imag
_atom_type_scat_source
C C 0.0033 0.0016 'International Tables Vol C Tables 4.2.6.8 and 6.1.1.4'
H H 0.0000 0.0000 'International Tables Vol C Tables 4.2.6.8 and 6.1.1.4'
B B 0.0013 0.0007 'International Tables Vol C Tables 4.2.6.8 and 6.1.1.4'
N N 0.0061 0.0033 'International Tables Vol C Tables 4.2.6.8 and 6.1.1.4'
F F 0.0171 0.0103 'International Tables Vol C Tables 4.2.6.8 and 6.1.1.4'
S S 0.1246 0.1234 'International Tables Vol C Tables 4.2.6.8 and 6.1.1.4'
Pd Pd -0.9988 1.0072 'International Tables Vol C Tables 4.2.6.8 and 6.1.1.4'

loop_
_geom_angle_atom_site_label_1
_geom_angle_atom_site_label_2
_geom_angle_atom_site_label_3
_geom_angle
_geom_angle_site_symmetry_1
_geom_angle_site_symmetry_3
_geom_angle_publ_flag
N4 Pd1 N9 94.4(7) . . ?
N4 Pd1 S13 174.8(5) . . ?
N9 Pd1 S13 87.0(4) . . ?
N4 Pd1 S1 87.5(5) . . ?
N9 Pd1 S1 174.6(4) . . ?
S13 Pd1 S1 90.60(18) . . ?
C2 S1 Pd1 98.6(8) . . ?
C2 S1 Pd2 107.9(7) . 2_556 ?
Pd1 S1 Pd2 114.49(19) . 2_556 ?
S1 Pd2 S13 176.32(17) 2_556 . ?
S1 Pd2 S26 89.38(17) 2_556 2_556 ?
S13 Pd2 S26 90.19(17) . 2_556 ?
S1 Pd2 S14 90.49(18) 2_556 . ?
S13 Pd2 S14 89.74(17) . . ?
S26 Pd2 S14 176.88(17) 2_556 . ?
S1 Pd2 Pd2 90.84(13) 2_556 2_556 ?
S13 Pd2 Pd2 92.82(12) . 2_556 ?
S26 Pd2 Pd2 91.16(13) 2_556 2_556 ?
S14 Pd2 Pd2 91.96(13) . 2_556 ?
C3 C2 S1 105(2) . . ?
N17 Pd3 N22 95.5(5) . . ?
N17 Pd3 S26 174.2(4) . . ?
N22 Pd3 S26 87.7(4) . . ?
N17 Pd3 S14 86.6(4) . . ?
N22 Pd3 S14 174.2(4) . . ?
S26 Pd3 S14 89.80(17) . . ?
N4 C3 C2 113(3) . . ?
C6 N4 C5 113(2) . . ?
C6 N4 C3 110.8(18) . . ?
C5 N4 C3 100(2) . . ?
C6 N4 Pd1 113.9(18) . . ?
C5 N4 Pd1 110.3(15) . . ?
C3 N4 Pd1 108.5(18) . . ?
N4 C6 C7 120(3) . . ?
C8 C7 C6 116(3) . . ?
C8' C7 C6 109(3) . . ?
N9 C8 C7 113.9(19) . . ?
N9 C8' C7 113.7(19) . . ?
C11' N9 C8' 108.4(14) . . ?
C11 N9 C8 113.3(16) . . ?
C11 N9 C10 110(3) . . ?
C8 N9 C10 113(3) . . ?
C11' N9 C10' 107(2) . . ?
C8' N9 C10' 107(2) . . ?
C11 N9 Pd1 104.2(19) . . ?
C11' N9 Pd1 109.0(15) . . ?
C8' N9 Pd1 115.5(18) . . ?
C8 N9 Pd1 109(3) . . ?
C10 N9 Pd1 106(3) . . ?
C10' N9 Pd1 109.1(17) . . ?
N9 C11 C12 110.4(16) . . ?
N9 C11' C12 111.0(16) . . ?
C11' C12 C11 52.2(19) . . ?
C11' C12 S13 105.9(17) . . ?
C11 C12 S13 110.5(19) . . ?
C12 S13 Pd1 98.1(6) . . ?
C12 S13 Pd2 108.1(6) . . ?
Pd1 S13 Pd2 112.79(18) . . ?
C15 S14 Pd3 97.6(6) . . ?
C15 S14 Pd2 107.0(6) . . ?
Pd3 S14 Pd2 113.0(2) . . ?
C16 C15 S14 106.8(13) . . ?
N17 C16 C15 109.5(14) . . ?
C16 N17 C18 108.2(16) . . ?
C16 N17 C19 105.7(12) . . ?
C18 N17 C19 112.0(15) . . ?
C16 N17 Pd3 111.0(11) . . ?
C18 N17 Pd3 109.6(12) . . ?
C19 N17 Pd3 110.1(12) . . ?
N17 C19 C20 118.2(16) . . ?
C21 C20 C19 108.5(17) . . ?
N22 C21 C20 114.4(16) . . ?
C23 N22 C24 107.6(15) . . ?
C23 N22 C21 112.2(15) . . ?
C24 N22 C21 103.5(12) . . ?
C23 N22 Pd3 112.4(11) . . ?
C24 N22 Pd3 108.1(10) . . ?
C21 N22 Pd3 112.4(12) . . ?
N22 C24 C25 111.2(14) . . ?
C24 C25 S26 107.5(13) . . ?
C25 S26 Pd3 97.8(6) . . ?
C25 S26 Pd2 108.7(6) . 2_556 ?
Pd3 S26 Pd2 113.87(19) . 2_556 ?
N9A Pd1A N4A 95.0(7) . . ?
N9A Pd1A S1A 175.3(5) . . ?
N4A Pd1A S1A 86.4(5) . . ?
N9A Pd1A S13A 88.2(6) . . ?
N4A Pd1A S13A 174.1(5) . . ?
S1A Pd1A S13A 89.9(2) . . ?
C2A S1A Pd1A 100.5(8) . . ?
C2A S1A Pd2A 103.1(8) . 2_655 ?
Pd1A S1A Pd2A 112.5(2) . 2_655 ?
S26A Pd2A S14A 176.9(2) 2_655 . ?
S26A Pd2A S13A 90.10(19) 2_655 . ?
S14A Pd2A S13A 89.8(2) . . ?
S26A Pd2A S1A 90.39(19) 2_655 2_655 ?
S14A Pd2A S1A 89.51(19) . 2_655 ?
S13A Pd2A S1A 177.0(2) . 2_655 ?
S26A Pd2A Pd2A 91.56(17) 2_655 2_655 ?
S14A Pd2A Pd2A 91.55(16) . 2_655 ?
S13A Pd2A Pd2A 91.49(17) . 2_655 ?
S1A Pd2A Pd2A 91.45(16) 2_655 2_655 ?
C3A C2A S1A 98(2) . . ?
N22A Pd3A N17A 95.5(6) . . ?
N22A Pd3A S14A 174.4(4) . . ?
N17A Pd3A S14A 86.6(5) . . ?
N22A Pd3A S26A 87.3(4) . . ?
N17A Pd3A S26A 174.1(4) . . ?
S14A Pd3A S26A 90.1(2) . . ?
N4A C3A C2A 119(3) . . ?
C3A N4A C6A 113.8(19) . . ?
C3A N4A C5A 104(3) . . ?
C6A N4A C5A 111(3) . . ?
C3A N4A Pd1A 104.8(16) . . ?
C6A N4A Pd1A 111(2) . . ?
C5A N4A Pd1A 112(2) . . ?
N4A C6A C7A 118(3) . . ?
C8A C7A C6A 111(3) . . ?
N9A C8A C7A 111(2) . . ?
C11A N9A C8A 105.0(17) . . ?
C11A N9A C10A 96(2) . . ?
C8A N9A C10A 110(2) . . ?
C11A N9A Pd1A 111.7(16) . . ?
C8A N9A Pd1A 116.3(17) . . ?
C10A N9A Pd1A 115.0(16) . . ?
N9A C11A C12A 114(2) . . ?
C11A C12A S13A 109(2) . . ?
C12A S13A Pd1A 98.4(7) . . ?
C12A S13A Pd2A 106.5(7) . . ?
Pd1A S13A Pd2A 112.1(2) . . ?
C15A S14A Pd3A 99.1(7) . . ?
C15A S14A Pd2A 107.7(7) . . ?
Pd3A S14A Pd2A 115.2(2) . . ?
C16A C15A S14A 102.5(17) . . ?
N17A C16A C15A 111.9(18) . . ?
C19A N17A C18A 106.2(18) . . ?
C19A N17A C16A 106.7(14) . . ?
C18A N17A C16A 116(2) . . ?
C19A N17A Pd3A 111.2(14) . . ?
C18A N17A Pd3A 110.0(15) . . ?
C16A N17A Pd3A 106.3(13) . . ?
N17A C19A C20A 114.2(19) . . ?
C21A C20A C19A 109(2) . . ?
N22A C21A C20A 115.4(19) . . ?
C21A N22A C24A 108.0(14) . . ?
C21A N22A C23A 109.0(18) . . ?
C24A N22A C23A 104.7(19) . . ?
C21A N22A Pd3A 112.1(15) . . ?
C24A N22A Pd3A 110.0(12) . . ?
C23A N22A Pd3A 112.7(15) . . ?
N22A C24A C25A 111.3(16) . . ?
C24A C25A S26A 106.0(15) . . ?
C25A S26A Pd3A 97.5(6) . . ?
C25A S26A Pd2A 107.6(6) . 2_655 ?
Pd3A S26A Pd2A 115.4(2) . 2_655 ?
F2 B1 F1 109.2(15) . . ?
F2 B1 F4 111.3(14) . . ?
F1 B1 F4 107.4(14) . . ?
F2 B1 F3 110.6(14) . . ?
F1 B1 F3 107.5(14) . . ?
F4 B1 F3 110.6(14) . . ?
F7 B2 F6 111.4(14) . . ?
F7 B2 F8 109.2(13) . . ?
F6 B2 F8 109.1(13) . . ?
F7 B2 F5A 135.2(17) . . ?
F8 B2 F5A 114.6(14) . . ?
F7 B2 F5 109.1(13) . . ?
F6 B2 F5 110.3(14) . . ?
F8 B2 F5 107.6(13) . . ?
F8 B2 F7A 115.0(15) . . ?
F5A B2 F7A 106.1(15) . . ?
F8 B2 F6A 109.7(14) . . ?
F5A B2 F6A 106.0(15) . . ?
F7A B2 F6A 104.6(15) . . ?
F9' B3 F11' 112.9(15) . . ?
F9' B3 F10' 108.2(14) . . ?
F11' B3 F10' 108.5(14) . . ?
F9' B3 F12' 111.3(15) . . ?
F11' B3 F12' 108.1(15) . . ?
F10' B3 F12' 107.6(15) . . ?
F11' B3 F12 118(2) . . ?
F10' B3 F12 124(2) . . ?
F11 B3 F12 111.1(14) . . ?
F12' B3 F10 118(2) . . ?
F11 B3 F10 110.8(14) . . ?
F12 B3 F10 111.8(14) . . ?
F10' B3 F9 125(2) . . ?
F12' B3 F9 127(2) . . ?
F11 B3 F9 109.1(14) . . ?
F12 B3 F9 107.0(14) . . ?
F10 B3 F9 107.0(14) . . ?
F15 B4 F16 112.0(12) . . ?
F15 B4 F13 111.5(14) . . ?
F16 B4 F13 108.3(13) . . ?
F15 B4 F14 108.6(13) . . ?
F16 B4 F14 107.0(12) . . ?
F13 B4 F14 109.3(14) . . ?
F16 B4 F13A 114.1(13) . . ?
F14A B4 F13A 109.7(14) . . ?
F16 B4 F15A 109.7(12) . . ?
F14A B4 F15A 108.5(13) . . ?
F13A B4 F15A 105.8(13) . . ?
N1S C2S C3S 173(3) . . ?
N4S C5S C6S 171(3) . . ?
N7S C8S C9S 172(3) . . ?
N10S C11S C12S 175(5) . . ?
N13S C14S C15S 164(6) . . ?

loop_
_geom_bond_atom_site_label_1
_geom_bond_atom_site_label_2
_geom_bond_distance
_geom_bond_site_symmetry_2
_geom_bond_publ_flag
Pd2 Pd2 3.089(3) 2_556 ?
Pd1 S1 2.285(5) . ?
Pd1 N4 2.094(15) . ?
Pd1 N9 2.114(16) . ?
Pd1 S13 2.271(5) . ?
Pd2 S1 2.330(5) 2_556 ?
Pd2 S13 2.337(5) . ?
Pd2 S14 2.341(5) . ?
Pd2 S26 2.338(5) 2_556 ?
Pd3 S14 2.287(4) . ?
Pd3 N17 2.088(13) . ?
Pd3 N22 2.108(13) . ?
Pd3 S26 2.269(5) . ?
S1 C2 1.83(2) . ?
C2 C3 1.534(10) . ?
C3 N4 1.47(4) . ?
N4 C6 1.40(3) . ?
N4 C5 1.468(9) . ?
C6 C7 1.537(10) . ?
C7 C8 1.525(10) . ?
C7 C8' 1.529(10) . ?
C8 N9 1.469(9) . ?
C8' N9 1.469(9) . ?
N9 C11 1.468(9) . ?
N9 C11' 1.468(9) . ?
N9 C10 1.471(9) . ?
N9 C10' 1.472(9) . ?
C11 C12 1.534(10) . ?
C11' C12 1.523(10) . ?
C12 S13 1.83(2) . ?
S14 C15 1.825(19) . ?
C15 C16 1.534(9) . ?
C16 N17 1.465(9) . ?
N17 C18 1.472(9) . ?
N17 C19 1.473(9) . ?
C19 C20 1.539(10) . ?
C20 C21 1.525(10) . ?
C21 N22 1.472(9) . ?
N22 C23 1.468(9) . ?
N22 C24 1.468(9) . ?
C24 C25 1.525(9) . ?
C25 S26 1.813(18) . ?
Pd2A Pd2A 3.100(3) 2_655 ?
Pd1A S1A 2.276(6) . ?
Pd1A N4A 2.148(19) . ?
Pd1A N9A 2.046(16) . ?
Pd1A S13A 2.280(6) . ?
Pd2A S1A 2.331(5) 2_655 ?
Pd2A S13A 2.329(5) . ?
Pd2A S14A 2.322(5) . ?
Pd2A S26A 2.309(5) 2_655 ?
Pd3A S14A 2.273(6) . ?
Pd3A N17A 2.126(16) . ?
Pd3A N22A 2.091(15) . ?
Pd3A S26A 2.284(6) . ?
S1A C2A 1.89(3) . ?
C2A C3A 1.519(10) . ?
C3A N4A 1.43(3) . ?
N4A C6A 1.43(4) . ?
N4A C5A 1.471(9) . ?
C6A C7A 1.545(10) . ?
C7A C8A 1.534(10) . ?
C8A N9A 1.469(9) . ?
N9A C11A 1.47(4) . ?
N9A C10A 1.470(9) . ?
C11A C12A 1.522(10) . ?
C12A S13A 1.81(2) . ?
S14A C15A 1.83(2) . ?
C15A C16A 1.530(10) . ?
C16A N17A 1.473(9) . ?
N17A C19A 1.469(9) . ?
N17A C18A 1.469(9) . ?
C19A C20A 1.528(10) . ?
C20A C21A 1.526(10) . ?
C21A N22A 1.468(9) . ?
N22A C24A 1.469(9) . ?
N22A C23A 1.470(9) . ?
C24A C25A 1.531(10) . ?
C25A S26A 1.83(2) . ?
B1 F1 1.351(16) . ?
B1 F2 1.342(16) . ?
B1 F3 1.362(16) . ?
B1 F4 1.356(16) . ?
B2 F5 1.388(15) . ?
B2 F6 1.372(15) . ?
B2 F7 1.371(15) . ?
B2 F8 1.384(14) . ?
B2 F5A 1.384(15) . ?
B2 F6A 1.409(15) . ?
B2 F7A 1.399(15) . ?
B3 F9 1.43(2) . ?
B3 F10 1.41(2) . ?
B3 F11 1.39(2) . ?
B3 F12 1.41(2) . ?
B3 F9' 1.37(3) . ?
B3 F10' 1.39(3) . ?
B3 F11' 1.38(3) . ?
B3 F12' 1.39(3) . ?
B4 F13 1.382(15) . ?
B4 F14 1.396(15) . ?
B4 F15 1.375(15) . ?
B4 F16 1.381(14) . ?
B4 F13A 1.399(15) . ?
B4 F14A 1.392(15) . ?
B4 F15A 1.406(15) . ?
N1S C2S 1.154(19) . ?
C2S C3S 1.45(2) . ?
N4S C5S 1.138(19) . ?
C5S C6S 1.45(2) . ?
N7S C8S 1.122(19) . ?
C8S C9S 1.44(2) . ?
N10S C11S 1.15(2) . ?
C11S C12S 1.45(2) . ?
N13S C14S 1.15(2) . ?
C14S C15S 1.46(2) . ?
